data_7053524
loop_
_publ_author_name
'Langer, Jens'
'Krieck, Sven'
'G\"orls, Helmar'
'Kreisel, G\"unter'
'Seidel, Wolfgang'
'Westerhausen, Matthias'

_publ_section_title
;
 Organic heterobimetallic complexes of the alkaline earth metals (Ae = Ca,
 Sr, Ba) with tetrahedral metallate anions of three-valent metals (M = B,
 Al, Ga, and V)
;
_journal_issue 8
_journal_name_full 'New Journal of Chemistry'
_journal_page_first 1667
_journal_paper_doi 10.1039/c0nj00136h
_journal_volume 34
_journal_year 2010
_chemical_formula_moiety 'C24 H48 Ca O6, 2(C24 H20 B), 2(C4 H8 O)'
_chemical_formula_sum 'C80 H104 B2 Ca O8'
_chemical_formula_weight 1255.33
_chemical_name_systematic
;
?
;
_space_group_IT_number 14
_symmetry_cell_setting monoclinic
_symmetry_space_group_name_Hall '-P 2yn'
_symmetry_space_group_name_H-M 'P 1 21/n 1'
_atom_sites_solution_hydrogens geom
_atom_sites_solution_primary direct
_atom_sites_solution_secondary difmap
_audit_creation_method SHELXL-97
_cell_angle_alpha 90.00
_cell_angle_beta 110.462(2)
_cell_angle_gamma 90.00
_cell_formula_units_Z 2
_cell_length_a 15.5626(4)
_cell_length_b 14.6072(5)
_cell_length_c 16.9537(5)
_cell_measurement_reflns_used 25235
_cell_measurement_temperature 183(2)
_cell_measurement_theta_max 27.49
_cell_measurement_theta_min 2.92
_cell_volume 3610.84(19)
_computing_cell_refinement DENZO
_computing_data_collection COLLECT
_computing_data_reduction DENZO
_computing_molecular_graphics SHELXTL/PC
_computing_publication_material SHELXL-97
_computing_structure_refinement 'SHELXL-97 (Sheldrick, 1997)'
_computing_structure_solution 'SHELXS-97 (Sheldrick, 1990)'
_diffrn_ambient_temperature 183(2)
_diffrn_measured_fraction_theta_full 0.995
_diffrn_measured_fraction_theta_max 0.995
_diffrn_measurement_device_type KappaCCD
_diffrn_measurement_method 'phi- + omega-scan'
_diffrn_radiation_monochromator graphite
_diffrn_radiation_source 'fine-focus sealed tube'
_diffrn_radiation_type MoK\a
_diffrn_radiation_wavelength 0.71073
_diffrn_reflns_av_R_equivalents 0.0545
_diffrn_reflns_av_sigmaI/netI 0.0546
_diffrn_reflns_limit_h_max 20
_diffrn_reflns_limit_h_min -20
_diffrn_reflns_limit_k_max 18
_diffrn_reflns_limit_k_min -17
_diffrn_reflns_limit_l_max 18
_diffrn_reflns_limit_l_min -22
_diffrn_reflns_number 25235
_diffrn_reflns_theta_full 27.49
_diffrn_reflns_theta_max 27.49
_diffrn_reflns_theta_min 2.92
_exptl_absorpt_coefficient_mu 0.141
_exptl_absorpt_correction_type none
_exptl_crystal_colour colourless
_exptl_crystal_density_diffrn 1.155
_exptl_crystal_density_method 'not measured'
_exptl_crystal_description prism
_exptl_crystal_F_000 1356
_exptl_crystal_size_max 0.05
_exptl_crystal_size_mid 0.05
_exptl_crystal_size_min 0.05
_refine_diff_density_max 0.828
_refine_diff_density_min -0.768
_refine_diff_density_rms 0.079
_refine_ls_extinction_method none
_refine_ls_goodness_of_fit_ref 1.088
_refine_ls_hydrogen_treatment constr
_refine_ls_matrix_type full
_refine_ls_number_parameters 398
_refine_ls_number_reflns 8234
_refine_ls_number_restraints 0
_refine_ls_restrained_S_all 1.088
_refine_ls_R_factor_all 0.1396
_refine_ls_R_factor_gt 0.1095
_refine_ls_shift/su_max 0.000
_refine_ls_shift/su_mean 0.000
_refine_ls_structure_factor_coef Fsqd
_refine_ls_weighting_details 'calc w=1/[\s^2^(Fo^2^)+(0.1041P)^2^+11.1504P] where P=(Fo^2^+2Fc^2^)/3'
_refine_ls_weighting_scheme calc
_refine_ls_wR_factor_gt 0.2809
_refine_ls_wR_factor_ref 0.2985
_reflns_number_gt 6072
_reflns_number_total 8234
_reflns_threshold_expression >2sigma(I)
_cod_data_source_file c0nj00136h.txt
_cod_data_source_block FO3484
_cod_depositor_comments
;
The following automatic conversions were performed:

'_exptl_absorpt_correction_type' value 'NONE' changed to 'none'
according to /home/saulius/struct/CIF-dictionaries/cif_core.dic
dictionary named 'cif_core.dic' version 2.4.2 from 2011-04-26.

Automatic conversion script
Id: cif_fix_values 1891 2012-01-12 08:04:46Z andrius 
;
_cod_original_cell_volume 3610.8(2)
_cod_original_sg_symbol_H-M 'P 21/n'
_cod_database_code 7053524

loop_
_symmetry_equiv_pos_as_xyz
'x, y, z'
'-x+1/2, y+1/2, -z+1/2'
'-x, -y, -z'
'x-1/2, -y-1/2, z-1/2'

loop_
_atom_site_label
_atom_site_type_symbol
_atom_site_fract_x
_atom_site_fract_y
_atom_site_fract_z
_atom_site_U_iso_or_equiv
_atom_site_adp_type
_atom_site_occupancy
_atom_site_symmetry_multiplicity
_atom_site_calc_flag
_atom_site_refinement_flags
_atom_site_disorder_assembly
_atom_site_disorder_group
Ca1 Ca 0.5000 0.0000 0.5000 0.0257(3) Uani 1 2 d S . .
O1 O 0.3637(2) 0.0278(2) 0.5253(2) 0.0441(8) Uani 1 1 d . . .
O2 O 0.4199(2) -0.0404(3) 0.36091(19) 0.0499(9) Uani 1 1 d . . .
O3 O 0.4908(2) 0.1536(2) 0.4586(2) 0.0484(8) Uani 1 1 d . . .
C1 C 0.3181(8) 0.1155(8) 0.5221(8) 0.049(3) Uiso 0.423(12) 1 d P A 1
H1A H 0.2765 0.1297 0.4642 0.059 Uiso 0.423(12) 1 calc PR A 1
H1B H 0.3632 0.1657 0.5424 0.059 Uiso 0.423(12) 1 calc PR A 1
C1A C 0.3638(5) 0.0784(6) 0.6055(5) 0.042(2) Uiso 0.577(12) 1 d P A 2
H1AA H 0.3860 0.0384 0.6557 0.050 Uiso 0.577(12) 1 calc PR A 2
H1AB H 0.4016 0.1346 0.6157 0.050 Uiso 0.577(12) 1 calc PR A 2
C2 C 0.2632(4) 0.1005(4) 0.5824(4) 0.0597(14) Uani 1 1 d . . .
H2A H 0.3033 0.0930 0.6419 0.072 Uiso 0.423(12) 1 calc PR A 1
H2B H 0.2171 0.1490 0.5773 0.072 Uiso 0.423(12) 1 calc PR A 1
H2C H 0.2446 0.1517 0.5416 0.072 Uiso 0.577(12) 1 d PR A 2
H2D H 0.2474 0.1154 0.6326 0.072 Uiso 0.577(12) 1 d PR A 2
C3 C 0.2205(4) 0.0111(5) 0.5416(5) 0.0707(17) Uani 1 1 d . A .
H3A H 0.1745 0.0221 0.4850 0.085 Uiso 0.487(16) 1 calc PR B 1
H3B H 0.1904 -0.0207 0.5765 0.085 Uiso 0.487(16) 1 calc PR B 1
H3C H 0.1536 0.0162 0.5113 0.085 Uiso 0.513(16) 1 d PR B 2
H3D H 0.2333 -0.0390 0.5835 0.085 Uiso 0.513(16) 1 d PR B 2
C4 C 0.3015(9) -0.0456(10) 0.5357(9) 0.069(4) Uiso 0.487(16) 1 d P A 1
H4A H 0.3311 -0.0817 0.5876 0.082 Uiso 0.487(16) 1 calc PR B 1
H4B H 0.2817 -0.0874 0.4866 0.082 Uiso 0.487(16) 1 calc PR B 1
C4A C 0.2755(6) -0.0011(7) 0.4818(6) 0.044(3) Uiso 0.513(16) 1 d P A 2
H4AA H 0.2754 -0.0662 0.4654 0.053 Uiso 0.513(16) 1 calc PR B 2
H4AB H 0.2480 0.0360 0.4302 0.053 Uiso 0.513(16) 1 calc PR B 2
C5 C 0.3717(8) -0.1163(8) 0.3212(7) 0.054(3) Uiso 0.508(15) 1 d P A 1
H5A H 0.3285 -0.1361 0.3491 0.065 Uiso 0.508(15) 1 calc PR A 1
H5B H 0.4141 -0.1674 0.3232 0.065 Uiso 0.508(15) 1 calc PR A 1
C5A C 0.3247(7) -0.0662(7) 0.3226(6) 0.047(3) Uiso 0.492(15) 1 d P A 2
H5AA H 0.2832 -0.0152 0.3237 0.056 Uiso 0.492(15) 1 calc PR A 2
H5AB H 0.3099 -0.1205 0.3505 0.056 Uiso 0.492(15) 1 calc PR A 2
C6 C 0.3190(5) -0.0889(5) 0.2299(3) 0.079(2) Uani 1 1 d . . .
H6A H 0.3007 -0.1425 0.1919 0.094 Uiso 0.508(15) 1 calc PR A 1
H6B H 0.2647 -0.0506 0.2243 0.094 Uiso 0.508(15) 1 calc PR A 1
H6C H 0.3270 -0.1553 0.2232 0.094 Uiso 0.492(15) 1 d PR A 2
H6D H 0.2590 -0.0697 0.1888 0.094 Uiso 0.492(15) 1 d PR A 2
C7 C 0.3947(4) -0.0353(5) 0.2168(3) 0.0599(15) Uani 1 1 d . A .
H7A H 0.3736 -0.0024 0.1623 0.072 Uiso 0.50 1 calc PR C 1
H7B H 0.4477 -0.0746 0.2202 0.072 Uiso 0.50 1 calc PR C 1
H7C H 0.3852 0.0318 0.2158 0.072 Uiso 0.50 1 d PR C 2
H7D H 0.4082 -0.0551 0.1665 0.072 Uiso 0.50 1 d PR C 2
C8 C 0.4173(6) 0.0314(6) 0.2921(6) 0.0406(19) Uiso 0.50 1 d P A 1
H8A H 0.3687 0.0778 0.2843 0.049 Uiso 0.50 1 calc PR A 1
H8B H 0.4773 0.0621 0.3038 0.049 Uiso 0.50 1 calc PR A 1
C8A C 0.4665(8) -0.0691(8) 0.3018(7) 0.058(3) Uiso 0.50 1 d P A 2
H8AA H 0.4751 -0.1363 0.3022 0.069 Uiso 0.50 1 calc PR A 2
H8AB H 0.5265 -0.0383 0.3144 0.069 Uiso 0.50 1 calc PR A 2
C9 C 0.4045(7) 0.2095(7) 0.4382(7) 0.049(2) Uiso 0.50 1 d P A 1
H9A H 0.3534 0.1815 0.3918 0.059 Uiso 0.50 1 calc PR A 1
H9B H 0.3859 0.2165 0.4881 0.059 Uiso 0.50 1 calc PR A 1
C10 C 0.4325(8) 0.2997(8) 0.4120(8) 0.048(2) Uiso 0.50 1 d P A 1
H10A H 0.4484 0.3440 0.4591 0.058 Uiso 0.50 1 calc PR A 1
H10B H 0.3820 0.3256 0.3637 0.058 Uiso 0.50 1 calc PR A 1
C11 C 0.5159(7) 0.2797(7) 0.3872(7) 0.052(2) Uiso 0.50 1 d P A 1
H11A H 0.4978 0.2553 0.3292 0.062 Uiso 0.50 1 calc PR A 1
H11B H 0.5544 0.3349 0.3922 0.062 Uiso 0.50 1 calc PR A 1
C12 C 0.5638(7) 0.2089(7) 0.4512(7) 0.051(2) Uiso 0.50 1 d P A 1
H12A H 0.6059 0.1719 0.4319 0.061 Uiso 0.50 1 calc PR A 1
H12B H 0.5992 0.2377 0.5058 0.061 Uiso 0.50 1 calc PR A 1
C9A C 0.4237(7) 0.1770(7) 0.3685(7) 0.051(2) Uiso 0.50 1 d P A 2
H9AA H 0.4539 0.1711 0.3261 0.062 Uiso 0.50 1 calc PR A 2
H9AB H 0.3685 0.1375 0.3521 0.062 Uiso 0.50 1 calc PR A 2
C10A C 0.4004(8) 0.2754(8) 0.3794(8) 0.052(2) Uiso 0.50 1 d P A 2
H10C H 0.3799 0.3083 0.3249 0.062 Uiso 0.50 1 calc PR A 2
H10D H 0.3518 0.2793 0.4045 0.062 Uiso 0.50 1 calc PR A 2
C11A C 0.4881(8) 0.3126(8) 0.4372(7) 0.055(3) Uiso 0.50 1 d P A 2
H11C H 0.4771 0.3623 0.4722 0.066 Uiso 0.50 1 calc PR A 2
H11D H 0.5256 0.3370 0.4053 0.066 Uiso 0.50 1 calc PR A 2
C12A C 0.5364(7) 0.2309(7) 0.4922(7) 0.049(2) Uiso 0.50 1 d P A 2
H12C H 0.6007 0.2269 0.4944 0.059 Uiso 0.50 1 calc PR A 2
H12D H 0.5369 0.2391 0.5503 0.059 Uiso 0.50 1 calc PR A 2
B1 B 0.5054(3) 0.5816(3) 0.2576(3) 0.0300(9) Uani 1 1 d . . .
C13 C 0.6044(3) 0.5622(3) 0.3331(2) 0.0319(8) Uani 1 1 d . . .
C14 C 0.6378(3) 0.6211(3) 0.4032(3) 0.0367(9) Uani 1 1 d . . .
H14A H 0.6021 0.6730 0.4060 0.044 Uiso 1 1 calc R . .
C15 C 0.7210(3) 0.6067(4) 0.4686(3) 0.0437(11) Uani 1 1 d . . .
H15A H 0.7406 0.6484 0.5145 0.052 Uiso 1 1 calc R . .
C16 C 0.7743(3) 0.5334(4) 0.4670(3) 0.0462(11) Uani 1 1 d . . .
H16A H 0.8318 0.5246 0.5107 0.055 Uiso 1 1 calc R . .
C17 C 0.7435(3) 0.4715(4) 0.4007(3) 0.0478(11) Uani 1 1 d . . .
H17A H 0.7789 0.4187 0.4001 0.057 Uiso 1 1 calc R . .
C18 C 0.6605(3) 0.4870(3) 0.3350(3) 0.0394(10) Uani 1 1 d . . .
H18A H 0.6415 0.4445 0.2897 0.047 Uiso 1 1 calc R . .
C19 C 0.5123(3) 0.6734(3) 0.2026(2) 0.0299(8) Uani 1 1 d . . .
C20 C 0.4449(3) 0.6889(3) 0.1231(3) 0.0389(9) Uani 1 1 d . . .
H20A H 0.3964 0.6459 0.1022 0.047 Uiso 1 1 calc R . .
C21 C 0.4465(3) 0.7648(3) 0.0739(3) 0.0461(11) Uani 1 1 d . . .
H21A H 0.3988 0.7731 0.0211 0.055 Uiso 1 1 calc R . .
C22 C 0.5165(4) 0.8278(3) 0.1009(3) 0.0498(12) Uani 1 1 d . . .
H22A H 0.5184 0.8790 0.0670 0.060 Uiso 1 1 calc R . .
C23 C 0.5841(4) 0.8148(3) 0.1788(3) 0.0474(11) Uani 1 1 d . . .
H23A H 0.6327 0.8577 0.1990 0.057 Uiso 1 1 calc R . .
C24 C 0.5811(3) 0.7387(3) 0.2281(3) 0.0392(9) Uani 1 1 d . . .
H24A H 0.6283 0.7315 0.2813 0.047 Uiso 1 1 calc R . .
C25 C 0.4277(3) 0.5983(3) 0.3021(2) 0.0316(8) Uani 1 1 d . . .
C26 C 0.4312(3) 0.5514(3) 0.3751(3) 0.0397(10) Uani 1 1 d . . .
H26A H 0.4803 0.5099 0.3996 0.048 Uiso 1 1 calc R . .
C27 C 0.3658(3) 0.5625(3) 0.4141(3) 0.0459(11) Uani 1 1 d . . .
H27A H 0.3709 0.5283 0.4632 0.055 Uiso 1 1 calc R . .
C28 C 0.2943(3) 0.6231(3) 0.3811(3) 0.0414(10) Uani 1 1 d . . .
H28A H 0.2505 0.6323 0.4077 0.050 Uiso 1 1 calc R . .
C29 C 0.2877(3) 0.6703(3) 0.3082(3) 0.0441(11) Uani 1 1 d . . .
H29A H 0.2384 0.7118 0.2843 0.053 Uiso 1 1 calc R . .
C30 C 0.3524(3) 0.6575(3) 0.2697(3) 0.0398(10) Uani 1 1 d . . .
H30A H 0.3453 0.6902 0.2194 0.048 Uiso 1 1 calc R . .
C31 C 0.4772(3) 0.4934(3) 0.1937(2) 0.0308(8) Uani 1 1 d . . .
C32 C 0.5176(3) 0.4788(3) 0.1329(3) 0.0375(9) Uani 1 1 d . . .
H32A H 0.5608 0.5224 0.1283 0.045 Uiso 1 1 calc R . .
C33 C 0.4978(3) 0.4037(3) 0.0786(3) 0.0422(10) Uani 1 1 d . . .
H33A H 0.5282 0.3962 0.0393 0.051 Uiso 1 1 calc R . .
C34 C 0.4333(3) 0.3400(3) 0.0827(3) 0.0454(11) Uani 1 1 d . . .
H34A H 0.4176 0.2895 0.0450 0.054 Uiso 1 1 calc R . .
C35 C 0.3926(3) 0.3510(3) 0.1418(3) 0.0444(11) Uani 1 1 d . . .
H35A H 0.3496 0.3068 0.1460 0.053 Uiso 1 1 calc R . .
C36 C 0.4134(3) 0.4266(3) 0.1961(3) 0.0376(9) Uani 1 1 d . . .
H36A H 0.3833 0.4327 0.2358 0.045 Uiso 1 1 calc R . .
O1T O 0.8335(5) 0.7481(6) 0.2651(5) 0.143(3) Uiso 1 1 d . . .
C1T C 0.8457(9) 0.6787(8) 0.3206(8) 0.050(3) Uiso 0.50 1 d P D 1
H1TA H 0.7863 0.6485 0.3128 0.060 Uiso 0.50 1 calc PR D 1
H1TB H 0.8712 0.7022 0.3789 0.060 Uiso 0.50 1 calc PR D 1
C2T C 0.9160(11) 0.6063(11) 0.3039(9) 0.075(4) Uiso 0.50 1 d P D 1
H2TA H 0.9111 0.5436 0.3241 0.090 Uiso 0.50 1 calc PR D 1
H2TB H 0.9805 0.6273 0.3237 0.090 Uiso 0.50 1 calc PR D 1
C3T C 0.8595(6) 0.6215(6) 0.1996(5) 0.0316(16) Uiso 0.50 1 d P D 1
H3TA H 0.9039 0.6295 0.1702 0.038 Uiso 0.50 1 calc PR D 1
H3TB H 0.8211 0.5673 0.1756 0.038 Uiso 0.50 1 calc PR D 1
C4T C 0.8046(8) 0.6990(8) 0.1887(7) 0.061(3) Uiso 0.50 1 d P D 1
H4TA H 0.7394 0.6810 0.1734 0.073 Uiso 0.50 1 calc PR D 1
H4TB H 0.8107 0.7376 0.1429 0.073 Uiso 0.50 1 calc PR D 1
C1TA C 0.8817(13) 0.6669(11) 0.3439(10) 0.082(4) Uiso 0.50 1 d P D 2
H1TC H 0.9460 0.6806 0.3792 0.098 Uiso 0.50 1 calc PR D 2
H1TD H 0.8442 0.6547 0.3793 0.098 Uiso 0.50 1 calc PR D 2
C2TA C 0.8725(14) 0.5904(13) 0.2748(12) 0.098(5) Uiso 0.50 1 d P D 2
H2TC H 0.9058 0.5337 0.2998 0.118 Uiso 0.50 1 calc PR D 2
H2TD H 0.8075 0.5756 0.2426 0.118 Uiso 0.50 1 calc PR D 2
C3TA C 0.9131(9) 0.6348(8) 0.2266(8) 0.060(3) Uiso 0.50 1 d P D 2
H3TC H 0.8943 0.6045 0.1709 0.073 Uiso 0.50 1 calc PR D 2
H3TD H 0.9804 0.6276 0.2532 0.073 Uiso 0.50 1 calc PR D 2
C4TA C 0.8932(11) 0.7270(11) 0.2144(11) 0.090(4) Uiso 0.50 1 d P D 2
H4TC H 0.8604 0.7402 0.1541 0.108 Uiso 0.50 1 calc PR D 2
H4TD H 0.9501 0.7639 0.2343 0.108 Uiso 0.50 1 calc PR D 2

loop_
_atom_site_aniso_label
_atom_site_aniso_U_11
_atom_site_aniso_U_22
_atom_site_aniso_U_33
_atom_site_aniso_U_23
_atom_site_aniso_U_13
_atom_site_aniso_U_12
Ca1 0.0252(5) 0.0250(5) 0.0261(5) -0.0020(4) 0.0080(4) 0.0009(4)
O1 0.0372(16) 0.0420(17) 0.060(2) -0.0045(15) 0.0254(15) 0.0002(13)
O2 0.0397(17) 0.077(2) 0.0300(16) -0.0141(16) 0.0090(13) -0.0142(16)
O3 0.0522(19) 0.0322(16) 0.055(2) 0.0075(14) 0.0111(16) -0.0005(14)
C2 0.046(3) 0.073(4) 0.065(3) -0.009(3) 0.025(3) 0.014(3)
C3 0.043(3) 0.081(4) 0.096(5) -0.003(4) 0.034(3) 0.000(3)
C6 0.106(5) 0.068(4) 0.035(3) -0.005(3) -0.010(3) -0.033(4)
C7 0.060(3) 0.087(4) 0.028(2) -0.010(2) 0.009(2) 0.021(3)
B1 0.032(2) 0.029(2) 0.029(2) -0.0037(17) 0.0108(17) -0.0021(17)
C13 0.0324(19) 0.034(2) 0.032(2) 0.0007(16) 0.0146(16) -0.0031(16)
C14 0.036(2) 0.042(2) 0.034(2) -0.0005(18) 0.0134(17) -0.0055(18)
C15 0.040(2) 0.061(3) 0.031(2) -0.002(2) 0.0134(18) -0.011(2)
C16 0.032(2) 0.069(3) 0.035(2) 0.010(2) 0.0075(18) 0.000(2)
C17 0.035(2) 0.057(3) 0.049(3) 0.012(2) 0.012(2) 0.013(2)
C18 0.037(2) 0.040(2) 0.039(2) 0.0014(18) 0.0112(18) 0.0034(18)
C19 0.0321(19) 0.0282(19) 0.0315(19) 0.0010(15) 0.0136(16) 0.0043(15)
C20 0.042(2) 0.037(2) 0.034(2) 0.0022(18) 0.0093(18) 0.0034(18)
C21 0.052(3) 0.048(3) 0.037(2) 0.003(2) 0.015(2) 0.011(2)
C22 0.068(3) 0.038(2) 0.052(3) 0.009(2) 0.032(3) 0.007(2)
C23 0.054(3) 0.038(2) 0.054(3) 0.004(2) 0.023(2) -0.006(2)
C24 0.040(2) 0.037(2) 0.040(2) 0.0029(18) 0.0128(18) 0.0003(18)
C25 0.0311(19) 0.031(2) 0.032(2) -0.0071(16) 0.0107(16) -0.0051(16)
C26 0.038(2) 0.035(2) 0.050(3) 0.0057(19) 0.0218(19) 0.0007(18)
C27 0.051(3) 0.039(2) 0.057(3) 0.001(2) 0.030(2) -0.006(2)
C28 0.032(2) 0.043(2) 0.055(3) -0.016(2) 0.023(2) -0.0108(18)
C29 0.033(2) 0.048(3) 0.051(3) -0.011(2) 0.0145(19) 0.0067(19)
C30 0.038(2) 0.045(2) 0.035(2) -0.0013(18) 0.0118(18) 0.0064(19)
C31 0.0272(18) 0.031(2) 0.0313(19) 0.0014(16) 0.0073(15) 0.0050(15)
C32 0.038(2) 0.036(2) 0.040(2) -0.0009(17) 0.0162(18) -0.0017(17)
C33 0.045(2) 0.044(2) 0.040(2) -0.0088(19) 0.0190(19) 0.004(2)
C34 0.049(3) 0.040(2) 0.044(3) -0.012(2) 0.013(2) 0.000(2)
C35 0.046(3) 0.035(2) 0.053(3) -0.006(2) 0.018(2) -0.0085(19)
C36 0.038(2) 0.036(2) 0.042(2) -0.0039(18) 0.0167(18) -0.0022(18)

loop_
_atom_type_symbol
_atom_type_description
_atom_type_scat_dispersion_real
_atom_type_scat_dispersion_imag
_atom_type_scat_source
C C 0.0033 0.0016 'International Tables Vol C Tables 4.2.6.8 and 6.1.1.4'
H H 0.0000 0.0000 'International Tables Vol C Tables 4.2.6.8 and 6.1.1.4'
B B 0.0013 0.0007 'International Tables Vol C Tables 4.2.6.8 and 6.1.1.4'
O O 0.0106 0.0060 'International Tables Vol C Tables 4.2.6.8 and 6.1.1.4'
Ca Ca 0.2262 0.3064 'International Tables Vol C Tables 4.2.6.8 and 6.1.1.4'

loop_
_geom_angle_atom_site_label_1
_geom_angle_atom_site_label_2
_geom_angle_atom_site_label_3
_geom_angle
_geom_angle_site_symmetry_1
_geom_angle_site_symmetry_3
O2 Ca1 O2 180.0 3_656 .
O2 Ca1 O3 90.91(13) 3_656 .
O2 Ca1 O3 89.09(13) . .
O2 Ca1 O3 89.09(13) 3_656 3_656
O2 Ca1 O3 90.91(13) . 3_656
O3 Ca1 O3 180.00(4) . 3_656
O2 Ca1 O1 88.22(12) 3_656 .
O2 Ca1 O1 91.78(12) . .
O3 Ca1 O1 85.67(12) . .
O3 Ca1 O1 94.33(12) 3_656 .
O2 Ca1 O1 91.78(12) 3_656 3_656
O2 Ca1 O1 88.22(12) . 3_656
O3 Ca1 O1 94.34(12) . 3_656
O3 Ca1 O1 85.66(12) 3_656 3_656
O1 Ca1 O1 180.0 . 3_656
C4A O1 C1 82.4(6) . .
C4A O1 C4 43.8(6) . .
C1 O1 C4 107.9(7) . .
C4A O1 C1A 108.1(5) . .
C1 O1 C1A 57.5(6) . .
C4 O1 C1A 92.3(6) . .
C4A O1 Ca1 130.2(4) . .
C1 O1 Ca1 127.4(5) . .
C4 O1 Ca1 124.2(5) . .
C1A O1 Ca1 121.4(3) . .
C5 O2 C5A 43.2(6) . .
C5 O2 C8A 75.8(7) . .
C5A O2 C8A 106.7(6) . .
C5 O2 C8 108.0(6) . .
C5A O2 C8 94.9(6) . .
C8A O2 C8 64.9(6) . .
C5 O2 Ca1 135.1(5) . .
C5A O2 Ca1 128.6(4) . .
C8A O2 Ca1 122.7(5) . .
C8 O2 Ca1 117.0(4) . .
C12A O3 C12 41.4(6) . .
C12A O3 C9 86.5(6) . .
C12 O3 C9 110.2(6) . .
C12A O3 C9A 107.8(6) . .
C12 O3 C9A 94.1(6) . .
C9 O3 C9A 54.3(6) . .
C12A O3 Ca1 135.0(5) . .
C12 O3 Ca1 126.8(5) . .
C9 O3 Ca1 123.0(4) . .
C9A O3 Ca1 117.0(4) . .
O1 C1 C2 102.9(8) . .
C2 C1A O1 101.1(5) . .
C1A C2 C3 100.5(5) . .
C1A C2 C1 56.2(6) . .
C3 C2 C1 94.3(6) . .
C2 C3 C4 104.8(6) . .
C2 C3 C4A 98.2(5) . .
C4 C3 C4A 40.9(6) . .
O1 C4 C3 101.5(9) . .
O1 C4A C3 106.8(6) . .
O2 C5 C6 107.0(8) . .
O2 C5A C6 101.2(7) . .
C7 C6 C5 96.7(6) . .
C7 C6 C5A 105.4(5) . .
C5 C6 C5A 39.1(5) . .
C6 C7 C8 99.9(5) . .
C6 C7 C8A 92.5(6) . .
C8 C7 C8A 63.5(6) . .
C7 C8 O2 97.7(6) . .
O2 C8A C7 99.9(7) . .
C10 C9 O3 102.4(7) . .
C9 C10 C11 106.1(8) . .
C12 C11 C10 100.8(8) . .
O3 C12 C11 104.1(8) . .
C10A C9A O3 101.3(8) . .
C11A C10A C9A 103.0(9) . .
C10A C11A C12A 105.0(9) . .
O3 C12A C11A 108.6(8) . .
C31 B1 C13 109.9(3) . .
C31 B1 C25 110.3(3) . .
C13 B1 C25 107.7(3) . .
C31 B1 C19 108.6(3) . .
C13 B1 C19 110.5(3) . .
C25 B1 C19 109.8(3) . .
C18 C13 C14 114.6(4) . .
C18 C13 B1 124.1(4) . .
C14 C13 B1 121.3(4) . .
C15 C14 C13 123.0(4) . .
C16 C15 C14 120.4(4) . .
C15 C16 C17 119.2(4) . .
C16 C17 C18 120.0(4) . .
C13 C18 C17 122.8(4) . .
C24 C19 C20 115.1(4) . .
C24 C19 B1 125.1(4) . .
C20 C19 B1 119.7(4) . .
C21 C20 C19 122.5(4) . .
C22 C21 C20 120.7(4) . .
C21 C22 C23 118.3(4) . .
C22 C23 C24 120.4(5) . .
C19 C24 C23 122.9(4) . .
C26 C25 C30 114.5(4) . .
C26 C25 B1 121.6(4) . .
C30 C25 B1 123.9(4) . .
C25 C26 C27 123.5(4) . .
C28 C27 C26 119.8(4) . .
C27 C28 C29 118.7(4) . .
C28 C29 C30 120.7(4) . .
C29 C30 C25 122.8(4) . .
C32 C31 C36 114.8(4) . .
C32 C31 B1 121.3(4) . .
C36 C31 B1 123.8(4) . .
C33 C32 C31 123.6(4) . .
C34 C33 C32 119.4(4) . .
C35 C34 C33 119.0(4) . .
C34 C35 C36 120.9(4) . .
C35 C36 C31 122.2(4) . .
C1T O1T C4T 100.4(9) . .
C1T O1T C4TA 106.2(10) . .
C4T O1T C4TA 55.4(8) . .
C1T O1T C1TA 16.2(8) . .
C4T O1T C1TA 105.8(9) . .
C4TA O1T C1TA 96.4(10) . .
O1T C1T C2T 108.0(10) . .
C1T C2T C3T 87.8(9) . .
C4T C3T C2T 108.4(9) . .
C3T C4T O1T 107.9(9) . .
C2TA C1TA O1T 90.6(11) . .
C3TA C2TA C1TA 99.6(14) . .
C2TA C3TA C4TA 115.3(14) . .
C3TA C4TA O1T 105.4(12) . .

loop_
_geom_bond_atom_site_label_1
_geom_bond_atom_site_label_2
_geom_bond_distance
_geom_bond_site_symmetry_2
Ca1 O2 2.325(3) 3_656
Ca1 O2 2.325(3) .
Ca1 O3 2.341(3) .
Ca1 O3 2.341(3) 3_656
Ca1 O1 2.342(3) .
Ca1 O1 2.342(3) 3_656
O1 C4A 1.378(9) .
O1 C1 1.457(12) .
O1 C4 1.497(14) .
O1 C1A 1.547(9) .
O2 C5 1.376(11) .
O2 C5A 1.446(10) .
O2 C8A 1.488(12) .
O2 C8 1.558(10) .
O3 C12A 1.349(11) .
O3 C12 1.434(11) .
O3 C9 1.505(10) .
O3 C9A 1.557(11) .
C1 C2 1.559(13) .
C1A C2 1.510(9) .
C2 C3 1.517(9) .
C3 C4 1.540(14) .
C3 C4A 1.549(11) .
C5 C6 1.531(12) .
C5A C6 1.578(12) .
C6 C7 1.494(9) .
C7 C8 1.545(10) .
C7 C8A 1.564(12) .
C9 C10 1.503(15) .
C10 C11 1.526(15) .
C11 C12 1.496(14) .
C9A C10A 1.509(15) .
C10A C11A 1.479(15) .
C11A C12A 1.540(15) .
B1 C31 1.641(6) .
B1 C13 1.647(6) .
B1 C25 1.652(6) .
B1 C19 1.659(6) .
C13 C18 1.397(6) .
C13 C14 1.412(6) .
C14 C15 1.394(6) .
C15 C16 1.360(7) .
C16 C17 1.391(7) .
C17 C18 1.398(6) .
C19 C24 1.385(6) .
C19 C20 1.406(6) .
C20 C21 1.392(6) .
C21 C22 1.377(7) .
C22 C23 1.384(7) .
C23 C24 1.401(6) .
C25 C26 1.400(6) .
C25 C30 1.405(6) .
C26 C27 1.402(6) .
C27 C28 1.378(7) .
C28 C29 1.387(7) .
C29 C30 1.390(6) .
C31 C32 1.398(6) .
C31 C36 1.403(6) .
C32 C33 1.396(6) .
C33 C34 1.388(7) .
C34 C35 1.369(7) .
C35 C36 1.400(6) .
O1T C1T 1.350(13) .
O1T C4T 1.411(13) .
O1T C4TA 1.503(17) .
O1T C1TA 1.747(18) .
C1T C2T 1.614(19) .
C2T C3T 1.693(17) .
C3T C4T 1.391(14) .
C1TA C2TA 1.59(2) .
C2TA C3TA 1.36(2) .
C3TA C4TA 1.38(2) .
